data_4503252
loop_
_publ_author_name
'Chu, Zhao-Lian'
'Zhu, Hai-Bin'
'Hu, Da-Hua'
'Huang, Wei'
'Gou, Shao-Hua'

_publ_section_title
;
 1D Looped Chain, 1D Tube-like Chain, and 3D Inorganic--Organic Hybrid
 Coordination Polymers Assembled from
 1,6-Di(triazole-1-yl-methyl)-4-R-phenol and Cadmium(II) Thiocyanate
;
_journal_issue 5
_journal_name_full 'Crystal Growth &amp; Design'
_journal_page_first 1599
_journal_paper_doi 10.1021/cg700892z
_journal_volume 8
_journal_year 2008
_chemical_formula_moiety 'C34 H40 Cd N14 O2 S2'
_chemical_formula_sum 'C34 H40 Cd N14 O2 S2'
_chemical_formula_weight 853.32
_chemical_name_systematic
; 
 ? 
;
_space_group_IT_number 2
_symmetry_cell_setting triclinic
_symmetry_space_group_name_Hall '-P 1'
_symmetry_space_group_name_H-M 'P -1'
_atom_sites_solution_hydrogens geom
_atom_sites_solution_primary direct
_atom_sites_solution_secondary difmap
_audit_creation_method SHELXL-97
_cell_angle_alpha 109.344(6)
_cell_angle_beta 96.262(6)
_cell_angle_gamma 91.636(6)
_cell_formula_units_Z 1
_cell_length_a 9.343(3)
_cell_length_b 9.544(4)
_cell_length_c 11.305(4)
_cell_measurement_reflns_used 978
_cell_measurement_temperature 293(2)
_cell_measurement_theta_max 23.6
_cell_measurement_theta_min 2.43
_cell_volume 943.2(6)
_computing_cell_refinement 'SMART (Bruker 2000) '
_computing_data_collection 'SMART (Bruker 2000) '
_computing_data_reduction 'SAINT (Bruker 2000) '
_computing_molecular_graphics SHELXTL
_computing_publication_material SHELXTL
_computing_structure_refinement SHELXTL
_computing_structure_solution 'SHELXTL (BRUKER 2000)'
_diffrn_ambient_temperature 293(2)
_diffrn_measured_fraction_theta_full 0.977
_diffrn_measured_fraction_theta_max 0.977
_diffrn_measurement_device_type 'Bruker CCD area detector'
_diffrn_measurement_method 'phi and omega scans'
_diffrn_radiation_monochromator graphite
_diffrn_radiation_source 'fine-focus sealed tube'
_diffrn_radiation_type MoK\a
_diffrn_radiation_wavelength 0.71073
_diffrn_reflns_av_R_equivalents 0.0918
_diffrn_reflns_av_sigmaI/netI 0.0709
_diffrn_reflns_limit_h_max 11
_diffrn_reflns_limit_h_min -10
_diffrn_reflns_limit_k_max 11
_diffrn_reflns_limit_k_min -11
_diffrn_reflns_limit_l_max 10
_diffrn_reflns_limit_l_min -13
_diffrn_reflns_number 4648
_diffrn_reflns_theta_full 25.00
_diffrn_reflns_theta_max 25.00
_diffrn_reflns_theta_min 2.27
_exptl_absorpt_coefficient_mu 0.742
_exptl_absorpt_correction_T_max 0.8658
_exptl_absorpt_correction_T_min 0.8658
_exptl_absorpt_correction_type multi-scan
_exptl_absorpt_process_details 'SADABS, Bruker(2000)'
_exptl_crystal_colour colorless
_exptl_crystal_density_diffrn 1.502
_exptl_crystal_density_method 'not measured'
_exptl_crystal_description block
_exptl_crystal_F_000 438
_exptl_crystal_size_max 0.20
_exptl_crystal_size_mid 0.20
_exptl_crystal_size_min 0.20
_refine_diff_density_max 1.477
_refine_diff_density_min -0.851
_refine_diff_density_rms 0.100
_refine_ls_extinction_method none
_refine_ls_goodness_of_fit_ref 1.068
_refine_ls_hydrogen_treatment constr
_refine_ls_matrix_type full
_refine_ls_number_parameters 244
_refine_ls_number_reflns 3252
_refine_ls_number_restraints 0
_refine_ls_restrained_S_all 1.068
_refine_ls_R_factor_all 0.0481
_refine_ls_R_factor_gt 0.0459
_refine_ls_shift/su_max 0.000
_refine_ls_shift/su_mean 0.000
_refine_ls_structure_factor_coef Fsqd
_refine_ls_weighting_details 'calc w=1/[\s^2^(Fo^2^)+(0.0683P)^2^+0.0000P] where P=(Fo^2^+2Fc^2^)/3'
_refine_ls_weighting_scheme calc
_refine_ls_wR_factor_gt 0.1153
_refine_ls_wR_factor_ref 0.1168
_reflns_number_gt 3083
_reflns_number_total 3252
_reflns_threshold_expression >2sigma(I)
_cod_data_source_file cg700892z-file002.cif
_cod_data_source_block 1
_cod_depositor_comments
;
The following automatic conversions were performed:

'_symmetry_cell_setting' value 'Triclinic' changed to 'triclinic'
according to /home/saulius/struct/CIF-dictionaries/cif_core.dic
dictionary named 'cif_core.dic' version 2.4.1 from
2010-06-29.

'_exptl_absorpt_correction_type' value 'Multi-scan'
changed to 'multi-scan' according to
/home/saulius/struct/CIF-dictionaries/cif_core.dic dictionary named
'cif_core.dic' version 2.4.1 from 2010-06-29.

Automatic conversion script
Id: cif_fix_values 1715 2011-07-08 13:25:40Z adriana 
;
_cod_database_code 4503252

loop_
_symmetry_equiv_pos_as_xyz
'x, y, z'
'-x, -y, -z'

loop_
_atom_site_label
_atom_site_type_symbol
_atom_site_fract_x
_atom_site_fract_y
_atom_site_fract_z
_atom_site_U_iso_or_equiv
_atom_site_adp_type
_atom_site_occupancy
_atom_site_symmetry_multiplicity
_atom_site_calc_flag
_atom_site_refinement_flags
Cd1 Cd 0.5000 0.5000 0.5000 0.03559(16) Uani 1 2 d S
S1 S 0.04301(12) 0.26193(15) 0.49621(11) 0.0646(3) Uani 1 1 d .
O1 O 0.6966(3) 0.0327(3) -0.0956(2) 0.0455(6) Uani 1 1 d .
H1A H 0.6606 0.0580 -0.0304 0.055 Uiso 1 1 d R
N1 N 0.6018(3) 0.3447(3) 0.3255(3) 0.0370(6) Uani 1 1 d .
N2 N 0.6136(3) 0.1571(4) 0.1468(3) 0.0474(7) Uani 1 1 d .
N3 N 0.7469(3) 0.2113(3) 0.2044(2) 0.0338(6) Uani 1 1 d .
N4 N 0.6682(3) 0.1563(3) -0.3451(3) 0.0367(6) Uani 1 1 d .
N5 N 0.4481(3) 0.6819(3) 0.4068(3) 0.0415(7) Uani 1 1 d .
N6 N 0.4735(4) 0.8828(4) 0.3494(4) 0.0570(9) Uani 1 1 d .
N7 N 0.2692(4) 0.3833(4) 0.4134(4) 0.0587(9) Uani 1 1 d .
C1 C 0.7379(4) 0.3225(4) 0.3101(3) 0.0369(7) Uani 1 1 d .
H1 H 0.8165 0.3772 0.3655 0.044 Uiso 1 1 calc R
C2 C 0.5305(4) 0.2400(4) 0.2230(4) 0.0456(8) Uani 1 1 d .
H2 H 0.4303 0.2279 0.2077 0.055 Uiso 1 1 calc R
C3 C 0.8748(3) 0.1411(4) 0.1515(3) 0.0352(7) Uani 1 1 d .
H3A H 0.8597 0.0342 0.1305 0.042 Uiso 1 1 calc R
H3B H 0.9576 0.1749 0.2159 0.042 Uiso 1 1 calc R
C4 C 0.9091(3) 0.1731(3) 0.0356(3) 0.0308(7) Uani 1 1 d .
C5 C 0.8227(3) 0.1157(3) -0.0800(3) 0.0321(7) Uani 1 1 d .
C6 C 0.8677(3) 0.1349(3) -0.1870(3) 0.0335(7) Uani 1 1 d .
C7 C 0.9978(4) 0.2154(4) -0.1763(3) 0.0364(7) Uani 1 1 d .
H7 H 1.0277 0.2274 -0.2484 0.044 Uiso 1 1 calc R
C8 C 1.0845(3) 0.2785(3) -0.0613(3) 0.0343(7) Uani 1 1 d .
C9 C 1.0379(3) 0.2537(3) 0.0429(3) 0.0332(7) Uani 1 1 d .
H9 H 1.0951 0.2924 0.1206 0.040 Uiso 1 1 calc R
C10 C 0.7810(4) 0.0646(4) -0.3151(3) 0.0404(8) Uani 1 1 d .
H10A H 0.8462 0.0444 -0.3790 0.048 Uiso 1 1 calc R
H10B H 0.7361 -0.0300 -0.3191 0.048 Uiso 1 1 calc R
C11 C 1.2309(4) 0.3606(4) -0.0519(4) 0.0418(8) Uani 1 1 d .
C12 C 1.3443(4) 0.2442(4) -0.0817(4) 0.0501(9) Uani 1 1 d .
H12A H 1.4367 0.2928 -0.0783 0.075 Uiso 1 1 calc R
H12B H 1.3172 0.1730 -0.1646 0.075 Uiso 1 1 calc R
H12C H 1.3497 0.1940 -0.0206 0.075 Uiso 1 1 calc R
C13 C 1.2276(5) 0.4430(5) -0.1472(5) 0.0597(11) Uani 1 1 d .
H13A H 1.1527 0.5113 -0.1332 0.090 Uiso 1 1 calc R
H13B H 1.2092 0.3725 -0.2314 0.090 Uiso 1 1 calc R
H13C H 1.3190 0.4970 -0.1368 0.090 Uiso 1 1 calc R
C14 C 1.2743(5) 0.4738(5) 0.0796(4) 0.0605(11) Uani 1 1 d .
H14A H 1.2953 0.4225 0.1389 0.091 Uiso 1 1 calc R
H14B H 1.1965 0.5365 0.1038 0.091 Uiso 1 1 calc R
H14C H 1.3584 0.5335 0.0789 0.091 Uiso 1 1 calc R
C15 C 0.3204(4) 0.7266(4) 0.3809(4) 0.0429(8) Uani 1 1 d .
H15 H 0.2335 0.6813 0.3871 0.051 Uiso 1 1 calc R
C16 C 0.5374(4) 0.7813(5) 0.3863(4) 0.0560(10) Uani 1 1 d .
H16 H 0.6373 0.7784 0.3973 0.067 Uiso 1 1 calc R
C17 C 0.1759(4) 0.3340(4) 0.4495(4) 0.0469(9) Uani 1 1 d .

loop_
_atom_site_aniso_label
_atom_site_aniso_U_11
_atom_site_aniso_U_22
_atom_site_aniso_U_33
_atom_site_aniso_U_23
_atom_site_aniso_U_13
_atom_site_aniso_U_12
Cd1 0.0332(2) 0.0432(2) 0.0321(2) 0.01228(15) 0.00905(14) 0.01596(15)
S1 0.0464(6) 0.0939(8) 0.0609(7) 0.0327(6) 0.0137(5) 0.0151(6)
O1 0.0415(14) 0.0495(14) 0.0402(14) 0.0078(11) 0.0082(11) -0.0045(11)
N1 0.0355(15) 0.0441(15) 0.0328(15) 0.0122(12) 0.0102(11) 0.0115(12)
N2 0.0358(17) 0.0524(18) 0.0446(18) 0.0019(14) 0.0113(13) 0.0031(13)
N3 0.0339(15) 0.0371(14) 0.0331(14) 0.0132(12) 0.0103(11) 0.0099(11)
N4 0.0354(16) 0.0450(15) 0.0311(14) 0.0131(12) 0.0065(11) 0.0125(12)
N5 0.0422(17) 0.0502(17) 0.0363(16) 0.0178(13) 0.0086(12) 0.0161(13)
N6 0.0388(18) 0.078(2) 0.070(2) 0.044(2) 0.0128(16) 0.0115(16)
N7 0.050(2) 0.060(2) 0.068(2) 0.0216(18) 0.0169(18) 0.0082(16)
C1 0.0352(18) 0.0429(18) 0.0332(17) 0.0119(14) 0.0077(14) 0.0097(14)
C2 0.0363(19) 0.052(2) 0.045(2) 0.0088(17) 0.0116(16) 0.0065(16)
C3 0.0356(18) 0.0391(17) 0.0355(18) 0.0150(14) 0.0127(14) 0.0152(14)
C4 0.0305(16) 0.0317(15) 0.0321(16) 0.0106(13) 0.0098(13) 0.0107(13)
C5 0.0306(17) 0.0304(15) 0.0375(17) 0.0118(13) 0.0097(13) 0.0094(13)
C6 0.0354(18) 0.0341(16) 0.0323(17) 0.0114(13) 0.0057(13) 0.0145(13)
C7 0.0393(19) 0.0395(17) 0.0372(18) 0.0179(14) 0.0144(14) 0.0156(14)
C8 0.0305(17) 0.0339(16) 0.0418(19) 0.0143(14) 0.0119(14) 0.0119(13)
C9 0.0303(17) 0.0338(16) 0.0348(17) 0.0094(13) 0.0058(13) 0.0091(13)
C10 0.045(2) 0.0406(18) 0.0346(18) 0.0096(14) 0.0058(15) 0.0162(15)
C11 0.0354(19) 0.0411(18) 0.055(2) 0.0214(16) 0.0128(16) 0.0084(15)
C12 0.036(2) 0.052(2) 0.071(3) 0.0270(19) 0.0193(18) 0.0108(16)
C13 0.054(2) 0.056(2) 0.085(3) 0.041(2) 0.019(2) 0.0052(19)
C14 0.049(2) 0.053(2) 0.071(3) 0.010(2) 0.011(2) -0.0076(19)
C15 0.0347(19) 0.0469(19) 0.049(2) 0.0185(17) 0.0062(15) 0.0080(15)
C16 0.038(2) 0.082(3) 0.064(3) 0.042(2) 0.0142(18) 0.021(2)
C17 0.045(2) 0.048(2) 0.040(2) 0.0057(16) -0.0052(16) 0.0170(17)

loop_
_atom_type_symbol
_atom_type_description
_atom_type_scat_dispersion_real
_atom_type_scat_dispersion_imag
_atom_type_scat_source
C C 0.0033 0.0016 'International Tables Vol C Tables 4.2.6.8 and 6.1.1.4'
H H 0.0000 0.0000 'International Tables Vol C Tables 4.2.6.8 and 6.1.1.4'
Cd Cd -0.8075 1.2024 'International Tables Vol C Tables 4.2.6.8 and 6.1.1.4'
N N 0.0061 0.0033 'International Tables Vol C Tables 4.2.6.8 and 6.1.1.4'
O O 0.0106 0.0060 'International Tables Vol C Tables 4.2.6.8 and 6.1.1.4'
S S 0.1246 0.1234 'International Tables Vol C Tables 4.2.6.8 and 6.1.1.4'

loop_
_geom_angle_atom_site_label_1
_geom_angle_atom_site_label_2
_geom_angle_atom_site_label_3
_geom_angle
_geom_angle_site_symmetry_1
_geom_angle_site_symmetry_3
N5 Cd1 N5 180.000(1) . 2_666
N5 Cd1 N7 88.87(12) . .
N5 Cd1 N7 91.13(12) 2_666 .
N5 Cd1 N7 91.13(12) . 2_666
N5 Cd1 N7 88.87(12) 2_666 2_666
N7 Cd1 N7 180.0(2) . 2_666
N5 Cd1 N1 85.83(10) . 2_666
N5 Cd1 N1 94.17(10) 2_666 2_666
N7 Cd1 N1 88.94(12) . 2_666
N7 Cd1 N1 91.06(12) 2_666 2_666
N5 Cd1 N1 94.17(10) . .
N5 Cd1 N1 85.83(10) 2_666 .
N7 Cd1 N1 91.06(12) . .
N7 Cd1 N1 88.94(12) 2_666 .
N1 Cd1 N1 180.0 2_666 .
C5 O1 H1A 109.7 . .
C1 N1 C2 102.8(3) . .
C1 N1 Cd1 130.1(2) . .
C2 N1 Cd1 126.5(2) . .
C2 N2 N3 103.0(3) . .
C1 N3 N2 109.6(3) . .
C1 N3 C3 129.9(3) . .
N2 N3 C3 120.4(3) . .
C15 N4 N6 109.1(3) 2_665 2_665
C15 N4 C10 129.8(3) 2_665 .
N6 N4 C10 120.9(3) 2_665 .
C15 N5 C16 102.5(3) . .
C15 N5 Cd1 127.0(2) . .
C16 N5 Cd1 129.7(2) . .
C16 N6 N4 102.4(3) . 2_665
C17 N7 Cd1 136.0(3) . .
N1 C1 N3 110.2(3) . .
N1 C1 H1 124.9 . .
N3 C1 H1 124.9 . .
N2 C2 N1 114.4(3) . .
N2 C2 H2 122.8 . .
N1 C2 H2 122.8 . .
N3 C3 C4 114.5(2) . .
N3 C3 H3A 108.6 . .
C4 C3 H3A 108.6 . .
N3 C3 H3B 108.6 . .
C4 C3 H3B 108.6 . .
H3A C3 H3B 107.6 . .
C5 C4 C9 119.0(3) . .
C5 C4 C3 122.5(3) . .
C9 C4 C3 118.3(3) . .
O1 C5 C6 117.2(3) . .
O1 C5 C4 122.6(3) . .
C6 C5 C4 120.1(3) . .
C5 C6 C7 119.3(3) . .
C5 C6 C10 121.0(3) . .
C7 C6 C10 119.6(3) . .
C8 C7 C6 122.2(3) . .
C8 C7 H7 118.9 . .
C6 C7 H7 118.9 . .
C9 C8 C7 116.9(3) . .
C9 C8 C11 121.3(3) . .
C7 C8 C11 121.6(3) . .
C8 C9 C4 122.5(3) . .
C8 C9 H9 118.7 . .
C4 C9 H9 118.7 . .
N4 C10 C6 114.1(3) . .
N4 C10 H10A 108.7 . .
C6 C10 H10A 108.7 . .
N4 C10 H10B 108.7 . .
C6 C10 H10B 108.7 . .
H10A C10 H10B 107.6 . .
C14 C11 C13 108.1(3) . .
C14 C11 C8 111.5(3) . .
C13 C11 C8 111.1(3) . .
C14 C11 C12 109.4(4) . .
C13 C11 C12 108.7(3) . .
C8 C11 C12 108.0(3) . .
C11 C12 H12A 109.5 . .
C11 C12 H12B 109.5 . .
H12A C12 H12B 109.5 . .
C11 C12 H12C 109.5 . .
H12A C12 H12C 109.5 . .
H12B C12 H12C 109.5 . .
C11 C13 H13A 109.5 . .
C11 C13 H13B 109.5 . .
H13A C13 H13B 109.5 . .
C11 C13 H13C 109.5 . .
H13A C13 H13C 109.5 . .
H13B C13 H13C 109.5 . .
C11 C14 H14A 109.5 . .
C11 C14 H14B 109.5 . .
H14A C14 H14B 109.5 . .
C11 C14 H14C 109.5 . .
H14A C14 H14C 109.5 . .
H14B C14 H14C 109.5 . .
N5 C15 N4 111.1(3) . 2_665
N5 C15 H15 124.4 . .
N4 C15 H15 124.4 2_665 .
N6 C16 N5 114.9(3) . .
N6 C16 H16 122.6 . .
N5 C16 H16 122.6 . .
N7 C17 S1 178.4(4) . .

loop_
_geom_bond_atom_site_label_1
_geom_bond_atom_site_label_2
_geom_bond_distance
_geom_bond_site_symmetry_2
Cd1 N5 2.347(3) .
Cd1 N5 2.347(3) 2_666
Cd1 N7 2.351(4) .
Cd1 N7 2.351(4) 2_666
Cd1 N1 2.355(3) 2_666
Cd1 N1 2.355(3) .
S1 C17 1.621(5) .
O1 C5 1.363(4) .
O1 H1A 0.8101 .
N1 C1 1.316(4) .
N1 C2 1.347(5) .
N2 C2 1.304(5) .
N2 N3 1.344(4) .
N3 C1 1.322(4) .
N3 C3 1.473(4) .
N4 C15 1.314(4) 2_665
N4 N6 1.357(4) 2_665
N4 C10 1.471(4) .
N5 C15 1.313(4) .
N5 C16 1.339(5) .
N6 C16 1.309(5) .
N6 N4 1.357(4) 2_665
N7 C17 1.153(5) .
C1 H1 0.9300 .
C2 H2 0.9300 .
C3 C4 1.504(4) .
C3 H3A 0.9700 .
C3 H3B 0.9700 .
C4 C5 1.389(5) .
C4 C9 1.390(4) .
C5 C6 1.388(4) .
C6 C7 1.391(5) .
C6 C10 1.507(5) .
C7 C8 1.390(5) .
C7 H7 0.9300 .
C8 C9 1.387(4) .
C8 C11 1.532(5) .
C9 H9 0.9300 .
C10 H10A 0.9700 .
C10 H10B 0.9700 .
C11 C14 1.523(6) .
C11 C13 1.528(5) .
C11 C12 1.538(5) .
C12 H12A 0.9600 .
C12 H12B 0.9600 .
C12 H12C 0.9600 .
C13 H13A 0.9600 .
C13 H13B 0.9600 .
C13 H13C 0.9600 .
C14 H14A 0.9600 .
C14 H14B 0.9600 .
C14 H14C 0.9600 .
C15 N4 1.314(4) 2_665
C15 H15 0.9300 .
C16 H16 0.9300 .
